data_2106581
loop_
_publ_author_name
'Piret, P.'
'Declercq, J.P.'

_publ_section_title
;
 Phurcalite
;
_journal_name_full 'Acta Crystallographica B (24,1968-38,1982)'
_journal_page_first 1677
_journal_page_last 1679
_journal_volume 34
_journal_year 1978
_chemical_formula_sum 'Ca2 H12 O22 P2 U3'
_chemical_name_systematic 'Ca2 (U O2)3 (P O4)2 (O H)4 (H2 O)4'
_space_group_IT_number 61
_symmetry_space_group_name_Hall '-P 2ac 2ab'
_symmetry_space_group_name_H-M 'P b c a'
_cell_angle_alpha 90
_cell_angle_beta 90
_cell_angle_gamma 90
_cell_formula_units_Z 8
_cell_length_a 17.426
_cell_length_b 16.062
_cell_length_c 13.592
_cell_volume 3804.352
_citation_journal_id_ASTM ACBCAR
_cod_data_source_file Piret_ACBCAR_1978_331.cif
_cod_data_source_block H12Ca2O22P2U3
_cod_original_formula_sum 'H12 Ca2 O22 P2 U3'
_cod_database_code 2106581

loop_
_symmetry_equiv_pos_as_xyz
x,y,z
-x+1/2,-y,z+1/2
x+1/2,-y+1/2,-z
-x,y+1/2,-z+1/2
-x,-y,-z
x-1/2,y,-z-1/2
-x-1/2,y-1/2,z
x,-y-1/2,z-1/2

loop_
_atom_site_label
_atom_site_type_symbol
_atom_site_fract_x
_atom_site_fract_y
_atom_site_fract_z
_atom_site_occupancy
_atom_site_U_iso_or_equiv
U3 U+6 0.2376 0.2343 0.8656 1 0.0
U1 U+6 0.343 0.2139 0.6128 1 0.0
O22 O-2 0.15 0.46 0.211 1 0.0
O6 O-2 0.238 0.344 0.827 1 0.0
Ca2 Ca+2 0.0906 0.1103 0.2895 1 0.0
O1 O-2 0.338 0.391 0.097 1 0.0
P2 P+5 0.0304 0.1945 0.8806 1 0.0
U2 U+6 0.4514 0.2175 0.8688 1 0.0
O9 O-2 0.212 0.272 0.028 1 0.0
O8 O-2 0.198 0.205 0.703 1 0.0
O14 O-2 0.083 0.202 0.622 1 0.0
O10 O-2 0.344 0.261 0.954 1 0.0
O5 O-2 0.236 0.373 0.376 1 0.0
O11 O-2 0.475 0.242 0.54 1 0.0
Ca1 Ca+2 0.1469 0.0461 0.0312 1 0.0
O19 O-2 0.368 0.051 0.388 1 0.0
O7 O-2 0.346 0.302 0.272 1 0.0
O12 O-2 0.483 0.171 0.702 1 0.0
O16 O-2 0.064 0.11 0.945 1 0.0
O18 O-2 0.035 0.481 0.654 1 0.0
O2 O-2 0.346 0.18 0.141 1 0.0
O21 O-2 0.331 0.014 0.776 1 0.0
O15 O-2 0.143 0.16 0.149 1 0.0
O3 O-2 0.435 0.117 0.923 1 0.0
O17 O-2 0.474 0.07 0.145 1 0.0
P1 P+5 0.1577 0.2473 0.6239 1 0.0
O20 O-2 0.276 0.477 0.554 1 0.0
O4 O-2 0.473 0.318 0.829 1 0.0
O13 O-2 0.097 0.249 0.36 1 0.0
